data_7714633
loop_
_publ_author_name
'Sumithaa, Chezhiyan'
'Gajda-Morszewski, Przemyslaw'
'Ishaniya, Wickneswaran'
'Khamrang, Themmila'
'Velusamy, Marappan'
'Bhuvanesh, Nattamai'
'Brindell, Malgorzata'
'Mazuryk, Olga'
'Ganeshpandian, Mani'

_publ_section_title
;
 Design of an anticancer organoruthenium complex as the guest and
 polydiacetylene-coated fluorogenic nanocarrier as the host: engineering
 nanocarrier using ene-yne conjugation for sustained guest release,
 enhanced anticancer activity and reduced <i>in vivo</i> toxicity.
;
_journal_issue 3
_journal_name_full 'Dalton transactions (Cambridge, England : 2003)'
_journal_page_first 966
_journal_page_last 985
_journal_paper_doi 10.1039/d3dt03358a
_journal_volume 53
_journal_year 2024
_chemical_formula_sum 'C36 H30 B Cl F4 N3 Ru'
_chemical_formula_weight 727.96
_space_group_crystal_system orthorhombic
_space_group_IT_number 19
_space_group_name_Hall 'P 2ac 2ab'
_space_group_name_H-M_alt 'P 21 21 21'
_atom_sites_solution_hydrogens geom
_audit_creation_method SHELXL-2013
_audit_update_record
;
2023-07-17 deposited with the CCDC.	2023-11-20 downloaded from the CCDC.
;
_cell_angle_alpha 90
_cell_angle_beta 90
_cell_angle_gamma 90
_cell_formula_units_Z 4
_cell_length_a 9.4427(7)
_cell_length_b 16.5209(13)
_cell_length_c 20.9580(16)
_cell_measurement_reflns_used 6039
_cell_measurement_temperature 293(2)
_cell_measurement_theta_max 26.368
_cell_measurement_theta_min 3.166
_cell_volume 3269.5(4)
_computing_structure_refinement 'SHELXL-2013 (Sheldrick, 2013)'
_diffrn_ambient_temperature 293(2)
_diffrn_measured_fraction_theta_full 0.991
_diffrn_measured_fraction_theta_max 0.991
_diffrn_measurement_device_type EOS,Gemini
_diffrn_radiation_type MoK\a
_diffrn_radiation_wavelength 0.71073
_diffrn_reflns_av_R_equivalents 0.0561
_diffrn_reflns_av_unetI/netI 0.0962
_diffrn_reflns_Laue_measured_fraction_full 0.991
_diffrn_reflns_Laue_measured_fraction_max 0.991
_diffrn_reflns_limit_h_max 11
_diffrn_reflns_limit_h_min -8
_diffrn_reflns_limit_k_max 20
_diffrn_reflns_limit_k_min -19
_diffrn_reflns_limit_l_max 18
_diffrn_reflns_limit_l_min -26
_diffrn_reflns_number 8704
_diffrn_reflns_point_group_measured_fraction_full 0.906
_diffrn_reflns_point_group_measured_fraction_max 0.903
_diffrn_reflns_theta_full 26.000
_diffrn_reflns_theta_max 26.368
_diffrn_reflns_theta_min 3.166
_exptl_absorpt_coefficient_mu 0.614
_exptl_crystal_colour yellow
_exptl_crystal_density_diffrn 1.479
_exptl_crystal_description cube
_exptl_crystal_F_000 1476
_exptl_crystal_size_max 0.041
_exptl_crystal_size_mid 0.038
_exptl_crystal_size_min 0.031
_refine_diff_density_max 1.437
_refine_diff_density_min -1.288
_refine_diff_density_rms 0.114
_refine_ls_abs_structure_details
;
 Flack x determined using 1459 quotients [(I+)-(I-)]/[(I+)+(I-)]
 (Parsons and Flack (2004), Acta Cryst. A60, s61).
;
_refine_ls_abs_structure_Flack -0.09(7)
_refine_ls_extinction_method none
_refine_ls_goodness_of_fit_ref 1.036
_refine_ls_hydrogen_treatment constr
_refine_ls_matrix_type full
_refine_ls_number_parameters 415
_refine_ls_number_reflns 6039
_refine_ls_number_restraints 0
_refine_ls_restrained_S_all 1.036
_refine_ls_R_factor_all 0.0861
_refine_ls_R_factor_gt 0.0691
_refine_ls_shift/su_max 0.000
_refine_ls_shift/su_mean 0.000
_refine_ls_structure_factor_coef Fsqd
_refine_ls_weighting_details 'w=1/[\s^2^(Fo^2^)+(0.0838P)^2^] where P=(Fo^2^+2Fc^2^)/3'
_refine_ls_weighting_scheme calc
_refine_ls_wR_factor_gt 0.1565
_refine_ls_wR_factor_ref 0.1706
_reflns_Friedel_coverage 0.621
_reflns_Friedel_fraction_full 0.797
_reflns_Friedel_fraction_max 0.789
_reflns_number_gt 4782
_reflns_number_total 6039
_reflns_threshold_expression 'I > 2\s(I)'
_cod_data_source_file d3dt03358a2.cif
_cod_data_source_block shelx
_cod_depositor_comments 'Adding full bibliography for 7714632--7714634.cif.'
_cod_database_code 7714633
_shelx_space_group_comment
;
The symmetry employed for this shelxl refinement is uniquely defined
by the following loop, which should always be used as a source of
symmetry information in preference to the above space-group names.
They are only intended as comments.
;
_shelxl_version_number 2013-4

loop_
_space_group_symop_operation_xyz
'x, y, z'
'-x+1/2, -y, z+1/2'
'-x, y+1/2, -z+1/2'
'x+1/2, -y+1/2, -z'

loop_
_atom_site_label
_atom_site_type_symbol
_atom_site_fract_x
_atom_site_fract_y
_atom_site_fract_z
_atom_site_U_iso_or_equiv
_atom_site_adp_type
_atom_site_occupancy
_atom_site_site_symmetry_order
_atom_site_calc_flag
_atom_site_refinement_flags_posn
_atom_site_refinement_flags_adp
_atom_site_refinement_flags_occupancy
_atom_site_disorder_assembly
_atom_site_disorder_group
Ru1 Ru 0.29851(7) 0.36428(5) 0.27016(4) 0.0346(2) Uani 1 1 d . . . . .
Cl1 Cl 0.3882(3) 0.24140(15) 0.22360(13) 0.0494(6) Uani 1 1 d . . . . .
N1 N 0.3433(8) 0.3035(5) 0.3550(4) 0.0353(18) Uani 1 1 d . . . . .
N2 N 0.1110(8) 0.3008(4) 0.2886(4) 0.0323(18) Uani 1 1 d . . . . .
F1 F 0.7746(9) 0.3859(5) 0.4076(4) 0.084(2) Uani 1 1 d . . . . .
C5 C 0.2402(9) 0.2543(6) 0.3805(4) 0.034(2) Uani 1 1 d . . . . .
F3 F 0.6220(8) 0.4326(4) 0.4817(3) 0.0680(19) Uani 1 1 d . . . . .
N3 N -0.0940(8) 0.2413(4) 0.2954(4) 0.0317(17) Uani 1 1 d . . . . .
C13 C -0.0596(10) 0.3287(6) 0.1993(4) 0.033(2) Uani 1 1 d . . . . .
F2 F 0.8419(8) 0.4815(5) 0.4787(3) 0.078(2) Uani 1 1 d . . . . .
C12 C -0.0137(10) 0.2933(5) 0.2602(4) 0.033(2) Uani 1 1 d . . . . .
F4 F 0.6899(11) 0.5136(5) 0.4004(4) 0.090(3) Uani 1 1 d . . . . .
C14 C -0.0252(9) 0.2869(6) 0.1416(4) 0.033(2) Uani 1 1 d . . . . .
C20 C -0.1428(12) 0.3947(6) 0.0811(5) 0.045(3) Uani 1 1 d . . . . .
C6 C 0.1124(10) 0.2543(5) 0.3435(4) 0.030(2) Uani 1 1 d . . . . .
C26 C -0.1311(10) 0.4037(6) 0.1988(5) 0.035(2) Uani 1 1 d . . . . .
C25 C -0.1615(9) 0.4480(6) 0.2542(5) 0.037(2) Uani 1 1 d . . . . .
H25 H -0.1405 0.4254 0.2937 0.044 Uiso 1 1 calc R U . . .
C4 C 0.2665(11) 0.2084(6) 0.4345(4) 0.040(2) Uani 1 1 d . . . . .
H4 H 0.1953 0.1761 0.4516 0.048 Uiso 1 1 calc R U . . .
C21 C -0.1727(10) 0.4360(6) 0.1376(5) 0.037(2) Uani 1 1 d . . . . .
C34 C 0.4646(11) 0.4348(6) 0.2237(6) 0.049(3) Uani 1 1 d . . . . .
H34 H 0.5521 0.4069 0.2115 0.059 Uiso 1 1 calc R U . . .
C24 C -0.2211(10) 0.5236(6) 0.2520(5) 0.041(2) Uani 1 1 d . . . . .
H24 H -0.2350 0.5531 0.2892 0.049 Uiso 1 1 calc R U . . .
C35 C 0.4524(11) 0.4621(7) 0.2852(6) 0.049(3) Uani 1 1 d . . . . .
H35 H 0.5312 0.4533 0.3148 0.059 Uiso 1 1 calc R U . . .
C23 C -0.2617(11) 0.5563(6) 0.1915(6) 0.048(3) Uani 1 1 d . . . . .
H23 H -0.3044 0.6070 0.1897 0.057 Uiso 1 1 calc R U . . .
C15 C 0.0522(12) 0.2136(6) 0.1402(6) 0.051(3) Uani 1 1 d . . . . .
H15 H 0.0796 0.1896 0.1784 0.061 Uiso 1 1 calc R U . . .
C31 C 0.1996(13) 0.4837(5) 0.2689(6) 0.050(2) Uani 1 1 d . . . . .
H31 H 0.1039 0.4904 0.2862 0.060 Uiso 1 1 calc R U . . .
C1 C 0.4704(12) 0.3037(6) 0.3846(5) 0.045(3) Uani 1 1 d . . . . .
H1 H 0.5412 0.3366 0.3680 0.054 Uiso 1 1 calc R U . . .
C11 C -0.2317(9) 0.2147(6) 0.2837(5) 0.042(2) Uani 1 1 d . . . . .
H11 H -0.2817 0.2329 0.2482 0.051 Uiso 1 1 calc R U . . .
C22 C -0.2391(12) 0.5150(7) 0.1372(5) 0.049(3) Uani 1 1 d . . . . .
H22 H -0.2667 0.5377 0.0985 0.059 Uiso 1 1 calc R U . . .
C32 C 0.2173(13) 0.4571(6) 0.2044(5) 0.051(3) Uani 1 1 d . . . . .
H32 H 0.1325 0.4448 0.1792 0.061 Uiso 1 1 calc R U . . .
C33 C 0.3490(13) 0.4313(7) 0.1815(5) 0.049(3) Uani 1 1 d . . . . .
C19 C -0.0729(11) 0.3207(7) 0.0823(5) 0.045(3) Uani 1 1 d . . . . .
C7 C -0.0182(10) 0.2158(5) 0.3493(4) 0.033(2) Uani 1 1 d . . . . .
C9 C -0.2181(12) 0.1349(7) 0.3793(5) 0.053(3) Uani 1 1 d . . . . .
H9 H -0.2623 0.0994 0.4074 0.063 Uiso 1 1 calc R U . . .
C2 C 0.5008(12) 0.2588(6) 0.4368(5) 0.050(3) Uani 1 1 d . . . . .
H2 H 0.5908 0.2609 0.4549 0.060 Uiso 1 1 calc R U . . .
C30 C 0.3167(13) 0.4877(6) 0.3103(5) 0.048(3) Uani 1 1 d . . . . .
C8 C -0.0837(11) 0.1601(6) 0.3912(5) 0.044(3) Uani 1 1 d . . . . .
H8 H -0.0350 0.1407 0.4267 0.053 Uiso 1 1 calc R U . . .
C28 C 0.3043(16) 0.5148(8) 0.3785(6) 0.068(3) Uani 1 1 d . . . . .
H28 H 0.3839 0.4896 0.4011 0.081 Uiso 1 1 calc R U . . .
C16 C 0.0866(14) 0.1781(8) 0.0849(7) 0.070(4) Uani 1 1 d . . . . .
H16 H 0.1403 0.1309 0.0853 0.084 Uiso 1 1 calc R U . . .
C10 C -0.2906(12) 0.1619(6) 0.3251(5) 0.053(3) Uani 1 1 d . . . . .
H10 H -0.3818 0.1430 0.3174 0.064 Uiso 1 1 calc R U . . .
C3 C 0.3989(13) 0.2106(7) 0.4630(5) 0.054(3) Uani 1 1 d . . . . .
H3 H 0.4179 0.1799 0.4991 0.064 Uiso 1 1 calc R U . . .
C17 C 0.0427(17) 0.2111(9) 0.0257(7) 0.084(5) Uani 1 1 d . . . . .
H17 H 0.0673 0.1853 -0.0122 0.101 Uiso 1 1 calc R U . . .
C29 C 0.3296(18) 0.6054(8) 0.3821(7) 0.090(5) Uani 1 1 d . . . . .
H29A H 0.4138 0.6188 0.3588 0.135 Uiso 1 1 calc R U . . .
H29B H 0.3408 0.6212 0.4259 0.135 Uiso 1 1 calc R U . . .
H29C H 0.2502 0.6334 0.3640 0.135 Uiso 1 1 calc R U . . .
C36 C 0.366(2) 0.3992(9) 0.1147(5) 0.093(5) Uani 1 1 d . . . . .
H36A H 0.4631 0.3850 0.1076 0.139 Uiso 1 1 calc R U . . .
H36B H 0.3379 0.4401 0.0847 0.139 Uiso 1 1 calc R U . . .
H36C H 0.3074 0.3522 0.1093 0.139 Uiso 1 1 calc R U . . .
C18 C -0.0351(15) 0.2800(8) 0.0241(6) 0.070(4) Uani 1 1 d . . . . .
H18 H -0.0642 0.3011 -0.0149 0.084 Uiso 1 1 calc R U . . .
B1 B 0.7339(15) 0.4535(9) 0.4409(6) 0.054(4) Uani 1 1 d . . . . .
C27 C 0.174(2) 0.4886(10) 0.4132(8) 0.111(7) Uani 1 1 d . . . . .
H27A H 0.1768 0.5090 0.4561 0.167 Uiso 1 1 calc R U . . .
H27B H 0.1701 0.4305 0.4141 0.167 Uiso 1 1 calc R U . . .
H27C H 0.0921 0.5093 0.3917 0.167 Uiso 1 1 calc R U . . .

loop_
_atom_site_aniso_label
_atom_site_aniso_U_11
_atom_site_aniso_U_22
_atom_site_aniso_U_33
_atom_site_aniso_U_23
_atom_site_aniso_U_13
_atom_site_aniso_U_12
Ru1 0.0187(4) 0.0417(4) 0.0435(4) 0.0036(4) 0.0003(4) -0.0050(3)
Cl1 0.0375(14) 0.0548(14) 0.0561(15) -0.0051(14) 0.0041(14) 0.0012(11)
N1 0.021(4) 0.045(5) 0.040(4) -0.003(4) -0.003(3) -0.001(3)
N2 0.022(4) 0.029(4) 0.046(4) 0.007(3) -0.012(3) 0.000(3)
F1 0.100(6) 0.080(5) 0.073(4) -0.018(4) 0.011(5) -0.015(5)
C5 0.026(5) 0.036(5) 0.039(5) -0.003(4) -0.003(4) -0.002(4)
F3 0.062(5) 0.067(4) 0.074(4) 0.005(4) 0.013(4) -0.014(4)
N3 0.015(4) 0.035(4) 0.045(4) -0.001(3) 0.003(3) -0.006(3)
C13 0.018(5) 0.036(5) 0.045(5) -0.004(4) -0.002(4) -0.003(4)
F2 0.062(5) 0.099(6) 0.072(5) -0.009(4) -0.011(4) -0.021(4)
C12 0.022(5) 0.033(5) 0.044(5) 0.004(4) -0.008(4) -0.002(4)
F4 0.099(7) 0.092(6) 0.079(5) 0.039(4) -0.016(5) -0.022(6)
C14 0.015(5) 0.039(5) 0.044(5) -0.006(4) -0.002(4) -0.001(4)
C20 0.043(6) 0.047(6) 0.043(5) 0.000(5) 0.005(5) 0.003(5)
C6 0.020(5) 0.037(5) 0.034(5) 0.004(4) 0.014(4) 0.006(4)
C26 0.013(5) 0.042(5) 0.051(5) -0.001(5) -0.002(4) -0.002(4)
C25 0.018(5) 0.051(6) 0.042(5) 0.004(4) 0.001(4) -0.003(4)
C4 0.037(6) 0.045(6) 0.039(5) 0.001(4) -0.002(4) 0.002(4)
C21 0.024(6) 0.046(5) 0.042(5) 0.000(4) 0.008(4) -0.007(4)
C34 0.038(6) 0.040(5) 0.069(8) 0.007(6) 0.020(6) -0.007(4)
C24 0.023(5) 0.043(5) 0.057(6) -0.007(4) 0.012(5) -0.002(4)
C35 0.024(6) 0.060(6) 0.063(7) 0.006(6) -0.007(5) -0.011(5)
C23 0.033(6) 0.037(5) 0.074(7) 0.007(5) 0.016(5) 0.006(4)
C15 0.048(7) 0.044(6) 0.060(7) -0.013(5) -0.005(6) 0.014(5)
C31 0.041(6) 0.038(5) 0.071(7) 0.015(5) -0.004(8) 0.002(5)
C1 0.034(6) 0.044(6) 0.057(6) -0.003(5) -0.008(5) -0.003(5)
C11 0.014(5) 0.047(5) 0.066(7) -0.004(5) -0.002(5) -0.005(4)
C22 0.044(7) 0.051(6) 0.052(6) 0.019(5) 0.008(5) 0.005(5)
C32 0.038(7) 0.046(6) 0.069(7) 0.030(5) -0.017(6) -0.018(5)
C33 0.048(7) 0.053(6) 0.048(6) 0.013(5) -0.012(5) -0.018(5)
C19 0.031(6) 0.056(6) 0.046(6) -0.006(5) 0.002(5) 0.001(5)
C7 0.022(5) 0.036(5) 0.040(5) -0.001(4) 0.002(4) 0.002(4)
C9 0.050(7) 0.047(6) 0.061(6) 0.009(5) 0.010(6) -0.013(6)
C2 0.039(7) 0.053(6) 0.058(6) -0.002(6) -0.019(6) -0.004(5)
C30 0.047(7) 0.040(5) 0.057(6) 0.001(5) 0.018(6) -0.010(5)
C8 0.035(6) 0.042(6) 0.054(6) 0.006(5) 0.002(5) -0.006(5)
C28 0.056(8) 0.066(8) 0.081(8) 0.002(7) 0.007(8) -0.007(7)
C16 0.053(8) 0.063(8) 0.094(10) -0.021(8) -0.002(7) 0.021(7)
C10 0.027(6) 0.051(6) 0.081(8) -0.003(5) 0.012(7) -0.017(5)
C3 0.072(9) 0.050(6) 0.039(6) 0.000(5) -0.017(6) 0.005(6)
C17 0.088(11) 0.101(11) 0.062(8) -0.037(8) -0.004(8) 0.032(9)
C29 0.099(13) 0.076(9) 0.095(10) -0.029(8) 0.022(10) -0.015(9)
C36 0.135(14) 0.097(11) 0.046(7) 0.008(7) 0.017(8) -0.041(11)
C18 0.080(10) 0.087(10) 0.043(6) -0.015(7) -0.004(7) 0.019(8)
B1 0.058(10) 0.060(8) 0.045(7) 0.007(6) -0.014(6) -0.020(7)
C27 0.131(17) 0.088(11) 0.115(13) -0.019(10) 0.072(13) -0.013(12)

loop_
_atom_type_symbol
_atom_type_description
_atom_type_scat_dispersion_real
_atom_type_scat_dispersion_imag
_atom_type_scat_source
C C 0.0033 0.0016 'International Tables Vol C Tables 4.2.6.8 and 6.1.1.4'
H H 0.0000 0.0000 'International Tables Vol C Tables 4.2.6.8 and 6.1.1.4'
B B 0.0013 0.0007 'International Tables Vol C Tables 4.2.6.8 and 6.1.1.4'
Cl Cl 0.1484 0.1585 'International Tables Vol C Tables 4.2.6.8 and 6.1.1.4'
F F 0.0171 0.0103 'International Tables Vol C Tables 4.2.6.8 and 6.1.1.4'
N N 0.0061 0.0033 'International Tables Vol C Tables 4.2.6.8 and 6.1.1.4'
Ru Ru -1.2594 0.8363 'International Tables Vol C Tables 4.2.6.8 and 6.1.1.4'

loop_
_geom_angle_atom_site_label_1
_geom_angle_atom_site_label_2
_geom_angle_atom_site_label_3
_geom_angle
_geom_angle_site_symmetry_1
_geom_angle_site_symmetry_3
_geom_angle_publ_flag
N1 Ru1 N2 76.9(3) . . ?
N1 Ru1 C34 119.4(4) . . ?
N2 Ru1 C34 163.2(4) . . ?
N1 Ru1 C31 122.2(4) . . ?
N2 Ru1 C31 95.4(4) . . ?
C34 Ru1 C31 79.6(4) . . ?
N1 Ru1 C35 95.6(4) . . ?
N2 Ru1 C35 154.4(4) . . ?
C34 Ru1 C35 36.5(4) . . ?
C31 Ru1 C35 67.6(4) . . ?
N1 Ru1 C32 160.2(4) . . ?
N2 Ru1 C32 99.8(4) . . ?
C34 Ru1 C32 66.4(4) . . ?
C31 Ru1 C32 38.1(4) . . ?
C35 Ru1 C32 78.9(4) . . ?
N1 Ru1 C30 96.0(4) . . ?
N2 Ru1 C30 117.2(4) . . ?
C34 Ru1 C30 67.8(4) . . ?
C31 Ru1 C30 37.3(4) . . ?
C35 Ru1 C30 38.4(4) . . ?
C32 Ru1 C30 67.9(4) . . ?
N1 Ru1 C33 155.8(4) . . ?
N2 Ru1 C33 126.0(3) . . ?
C34 Ru1 C33 37.3(4) . . ?
C31 Ru1 C33 68.3(5) . . ?
C35 Ru1 C33 67.0(4) . . ?
C32 Ru1 C33 37.0(4) . . ?
C30 Ru1 C33 80.9(4) . . ?
N1 Ru1 Cl1 82.4(2) . . ?
N2 Ru1 Cl1 87.1(2) . . ?
C34 Ru1 Cl1 90.9(3) . . ?
C31 Ru1 Cl1 155.3(3) . . ?
C35 Ru1 Cl1 116.5(3) . . ?
C32 Ru1 Cl1 117.2(3) . . ?
C30 Ru1 Cl1 154.8(3) . . ?
C33 Ru1 Cl1 90.3(3) . . ?
C1 N1 C5 116.8(8) . . ?
C1 N1 Ru1 124.8(7) . . ?
C5 N1 Ru1 118.2(6) . . ?
C12 N2 C6 109.3(8) . . ?
C12 N2 Ru1 135.6(6) . . ?
C6 N2 Ru1 115.0(6) . . ?
N1 C5 C4 120.9(8) . . ?
N1 C5 C6 112.6(8) . . ?
C4 C5 C6 126.4(9) . . ?
C12 N3 C11 128.4(8) . . ?
C12 N3 C7 110.0(7) . . ?
C11 N3 C7 121.6(8) . . ?
C26 C13 C14 121.7(9) . . ?
C26 C13 C12 119.8(8) . . ?
C14 C13 C12 118.4(8) . . ?
N2 C12 N3 108.0(8) . . ?
N2 C12 C13 128.0(8) . . ?
N3 C12 C13 123.9(8) . . ?
C15 C14 C13 123.2(9) . . ?
C15 C14 C19 118.6(9) . . ?
C13 C14 C19 118.3(8) . . ?
C19 C20 C21 120.8(10) . . ?
N2 C6 C7 108.5(8) . . ?
N2 C6 C5 117.3(8) . . ?
C7 C6 C5 134.2(8) . . ?
C25 C26 C13 123.3(9) . . ?
C25 C26 C21 119.1(8) . . ?
C13 C26 C21 117.5(9) . . ?
C24 C25 C26 122.1(9) . . ?
C24 C25 H25 118.9 . . ?
C26 C25 H25 118.9 . . ?
C5 C4 C3 120.0(10) . . ?
C5 C4 H4 120.0 . . ?
C3 C4 H4 120.0 . . ?
C20 C21 C26 121.2(9) . . ?
C20 C21 C22 121.5(10) . . ?
C26 C21 C22 117.2(9) . . ?
C35 C34 C33 122.7(10) . . ?
C35 C34 Ru1 72.3(6) . . ?
C33 C34 Ru1 72.6(6) . . ?
C35 C34 H34 118.1 . . ?
C33 C34 H34 118.1 . . ?
Ru1 C34 H34 118.1 . . ?
C25 C24 C23 119.0(9) . . ?
C25 C24 H24 120.5 . . ?
C23 C24 H24 120.5 . . ?
C34 C35 C30 120.8(10) . . ?
C34 C35 Ru1 71.2(6) . . ?
C30 C35 Ru1 71.5(6) . . ?
C34 C35 H35 118.9 . . ?
C30 C35 H35 118.9 . . ?
Ru1 C35 H35 118.9 . . ?
C22 C23 C24 121.1(9) . . ?
C22 C23 H23 119.5 . . ?
C24 C23 H23 119.5 . . ?
C16 C15 C14 121.1(11) . . ?
C16 C15 H15 119.4 . . ?
C14 C15 H15 119.4 . . ?
C30 C31 C32 120.4(11) . . ?
C30 C31 Ru1 72.5(6) . . ?
C32 C31 Ru1 71.6(6) . . ?
C30 C31 H31 119.4 . . ?
C32 C31 H31 119.4 . . ?
Ru1 C31 H31 119.4 . . ?
N1 C1 C2 124.0(11) . . ?
N1 C1 H1 118.0 . . ?
C2 C1 H1 118.0 . . ?
C10 C11 N3 118.3(10) . . ?
C10 C11 H11 120.9 . . ?
N3 C11 H11 120.9 . . ?
C23 C22 C21 121.4(10) . . ?
C23 C22 H22 119.3 . . ?
C21 C22 H22 119.3 . . ?
C33 C32 C31 121.4(11) . . ?
C33 C32 Ru1 72.1(6) . . ?
C31 C32 Ru1 70.3(5) . . ?
C33 C32 H32 118.5 . . ?
C31 C32 H32 118.5 . . ?
Ru1 C32 H32 118.5 . . ?
C32 C33 C34 117.5(10) . . ?
C32 C33 C36 121.3(12) . . ?
C34 C33 C36 121.2(13) . . ?
C32 C33 Ru1 71.0(6) . . ?
C34 C33 Ru1 70.1(6) . . ?
C36 C33 Ru1 128.9(8) . . ?
C20 C19 C14 120.5(10) . . ?
C20 C19 C18 120.9(11) . . ?
C14 C19 C18 118.4(10) . . ?
C6 C7 N3 104.1(8) . . ?
C6 C7 C8 137.6(9) . . ?
N3 C7 C8 118.2(8) . . ?
C8 C9 C10 120.6(10) . . ?
C8 C9 H9 119.7 . . ?
C10 C9 H9 119.7 . . ?
C1 C2 C3 119.6(11) . . ?
C1 C2 H2 120.2 . . ?
C3 C2 H2 120.2 . . ?
C31 C30 C35 117.2(9) . . ?
C31 C30 C28 122.7(11) . . ?
C35 C30 C28 120.1(12) . . ?
C31 C30 Ru1 70.2(6) . . ?
C35 C30 Ru1 70.2(6) . . ?
C28 C30 Ru1 129.1(8) . . ?
C9 C8 C7 119.6(10) . . ?
C9 C8 H8 120.2 . . ?
C7 C8 H8 120.2 . . ?
C27 C28 C30 116.2(12) . . ?
C27 C28 C29 113.1(13) . . ?
C30 C28 C29 109.2(11) . . ?
C27 C28 H28 105.9 . . ?
C30 C28 H28 105.9 . . ?
C29 C28 H28 105.9 . . ?
C15 C16 C17 121.3(11) . . ?
C15 C16 H16 119.4 . . ?
C17 C16 H16 119.4 . . ?
C11 C10 C9 121.8(10) . . ?
C11 C10 H10 119.1 . . ?
C9 C10 H10 119.1 . . ?
C2 C3 C4 118.6(10) . . ?
C2 C3 H3 120.7 . . ?
C4 C3 H3 120.7 . . ?
C18 C17 C16 120.2(12) . . ?
C18 C17 H17 119.9 . . ?
C16 C17 H17 119.9 . . ?
C28 C29 H29A 109.5 . . ?
C28 C29 H29B 109.5 . . ?
H29A C29 H29B 109.5 . . ?
C28 C29 H29C 109.5 . . ?
H29A C29 H29C 109.5 . . ?
H29B C29 H29C 109.5 . . ?
C33 C36 H36A 109.5 . . ?
C33 C36 H36B 109.5 . . ?
H36A C36 H36B 109.5 . . ?
C33 C36 H36C 109.5 . . ?
H36A C36 H36C 109.5 . . ?
H36B C36 H36C 109.5 . . ?
C17 C18 C19 120.4(12) . . ?
C17 C18 H18 119.8 . . ?
C19 C18 H18 119.8 . . ?
F4 B1 F2 109.8(11) . . ?
F4 B1 F1 111.1(10) . . ?
F2 B1 F1 111.1(12) . . ?
F4 B1 F3 109.2(12) . . ?
F2 B1 F3 106.9(9) . . ?
F1 B1 F3 108.7(10) . . ?
C28 C27 H27A 109.5 . . ?
C28 C27 H27B 109.5 . . ?
H27A C27 H27B 109.5 . . ?
C28 C27 H27C 109.5 . . ?
H27A C27 H27C 109.5 . . ?
H27B C27 H27C 109.5 . . ?

loop_
_geom_bond_atom_site_label_1
_geom_bond_atom_site_label_2
_geom_bond_distance
_geom_bond_site_symmetry_2
_geom_bond_publ_flag
Ru1 N1 2.085(8) . ?
Ru1 N2 2.094(8) . ?
Ru1 C34 2.182(10) . ?
Ru1 C31 2.184(10) . ?
Ru1 C35 2.196(10) . ?
Ru1 C32 2.200(10) . ?
Ru1 C30 2.213(10) . ?
Ru1 C33 2.215(10) . ?
Ru1 Cl1 2.406(3) . ?
N1 C1 1.350(13) . ?
N1 C5 1.377(12) . ?
N2 C12 1.325(11) . ?
N2 C6 1.384(11) . ?
F1 B1 1.372(16) . ?
C5 C4 1.384(13) . ?
C5 C6 1.434(13) . ?
F3 B1 1.403(15) . ?
N3 C12 1.364(11) . ?
N3 C11 1.394(11) . ?
N3 C7 1.402(11) . ?
C13 C26 1.412(13) . ?
C13 C14 1.431(13) . ?
C13 C12 1.467(13) . ?
F2 B1 1.372(14) . ?
F4 B1 1.370(15) . ?
C14 C15 1.414(13) . ?
C14 C19 1.434(14) . ?
C20 C19 1.390(14) . ?
C20 C21 1.395(14) . ?
C6 C7 1.393(13) . ?
C26 C25 1.401(13) . ?
C26 C21 1.444(14) . ?
C25 C24 1.370(14) . ?
C25 H25 0.9300 . ?
C4 C3 1.387(15) . ?
C4 H4 0.9300 . ?
C21 C22 1.448(15) . ?
C34 C35 1.370(15) . ?
C34 C33 1.406(15) . ?
C34 H34 0.9800 . ?
C24 C23 1.431(15) . ?
C24 H24 0.9300 . ?
C35 C30 1.450(16) . ?
C35 H35 0.9800 . ?
C23 C22 1.344(15) . ?
C23 H23 0.9300 . ?
C15 C16 1.340(16) . ?
C15 H15 0.9300 . ?
C31 C30 1.407(16) . ?
C31 C32 1.432(16) . ?
C31 H31 0.9800 . ?
C1 C2 1.353(14) . ?
C1 H1 0.9300 . ?
C11 C10 1.350(14) . ?
C11 H11 0.9300 . ?
C22 H22 0.9300 . ?
C32 C33 1.400(17) . ?
C32 H32 0.9800 . ?
C33 C36 1.504(16) . ?
C19 C18 1.438(15) . ?
C7 C8 1.415(13) . ?
C9 C8 1.359(15) . ?
C9 C10 1.399(15) . ?
C9 H9 0.9300 . ?
C2 C3 1.364(16) . ?
C2 H2 0.9300 . ?
C30 C28 1.501(16) . ?
C8 H8 0.9300 . ?
C28 C27 1.49(2) . ?
C28 C29 1.517(17) . ?
C28 H28 0.9800 . ?
C16 C17 1.417(18) . ?
C16 H16 0.9300 . ?
C10 H10 0.9300 . ?
C3 H3 0.9300 . ?
C17 C18 1.356(18) . ?
C17 H17 0.9300 . ?
C29 H29A 0.9600 . ?
C29 H29B 0.9600 . ?
C29 H29C 0.9600 . ?
C36 H36A 0.9600 . ?
C36 H36B 0.9600 . ?
C36 H36C 0.9600 . ?
C18 H18 0.9300 . ?
C27 H27A 0.9600 . ?
C27 H27B 0.9600 . ?
C27 H27C 0.9600 . ?

loop_
_geom_torsion_atom_site_label_1
_geom_torsion_atom_site_label_2
_geom_torsion_atom_site_label_3
_geom_torsion_atom_site_label_4
_geom_torsion
_geom_torsion_site_symmetry_1
_geom_torsion_site_symmetry_2
_geom_torsion_site_symmetry_3
_geom_torsion_site_symmetry_4
_geom_torsion_publ_flag
C1 N1 C5 C4 0.8(14) . . . . ?
Ru1 N1 C5 C4 175.9(7) . . . . ?
C1 N1 C5 C6 -176.3(8) . . . . ?
Ru1 N1 C5 C6 -1.2(10) . . . . ?
C6 N2 C12 N3 -0.9(10) . . . . ?
Ru1 N2 C12 N3 179.2(6) . . . . ?
C6 N2 C12 C13 -176.9(8) . . . . ?
Ru1 N2 C12 C13 3.2(15) . . . . ?
C11 N3 C12 N2 -179.3(9) . . . . ?
C7 N3 C12 N2 1.3(10) . . . . ?
C11 N3 C12 C13 -3.1(14) . . . . ?
C7 N3 C12 C13 177.5(8) . . . . ?
C26 C13 C12 N2 -93.4(12) . . . . ?
C14 C13 C12 N2 84.2(12) . . . . ?
C26 C13 C12 N3 91.2(11) . . . . ?
C14 C13 C12 N3 -91.2(11) . . . . ?
C26 C13 C14 C15 176.9(9) . . . . ?
C12 C13 C14 C15 -0.7(14) . . . . ?
C26 C13 C14 C19 -3.7(13) . . . . ?
C12 C13 C14 C19 178.7(9) . . . . ?
C12 N2 C6 C7 0.2(10) . . . . ?
Ru1 N2 C6 C7 -179.9(6) . . . . ?
C12 N2 C6 C5 179.4(8) . . . . ?
Ru1 N2 C6 C5 -0.7(10) . . . . ?
N1 C5 C6 N2 1.2(12) . . . . ?
C4 C5 C6 N2 -175.7(9) . . . . ?
N1 C5 C6 C7 -179.8(10) . . . . ?
C4 C5 C6 C7 3.2(17) . . . . ?
C14 C13 C26 C25 -177.3(9) . . . . ?
C12 C13 C26 C25 0.3(14) . . . . ?
C14 C13 C26 C21 1.9(13) . . . . ?
C12 C13 C26 C21 179.5(8) . . . . ?
C13 C26 C25 C24 174.8(8) . . . . ?
C21 C26 C25 C24 -4.4(14) . . . . ?
N1 C5 C4 C3 -1.0(14) . . . . ?
C6 C5 C4 C3 175.7(9) . . . . ?
C19 C20 C21 C26 0.6(15) . . . . ?
C19 C20 C21 C22 176.9(10) . . . . ?
C25 C26 C21 C20 179.0(9) . . . . ?
C13 C26 C21 C20 -0.2(14) . . . . ?
C25 C26 C21 C22 2.5(13) . . . . ?
C13 C26 C21 C22 -176.7(8) . . . . ?
C26 C25 C24 C23 3.9(14) . . . . ?
C33 C34 C35 C30 1.2(16) . . . . ?
Ru1 C34 C35 C30 -53.5(9) . . . . ?
C33 C34 C35 Ru1 54.7(9) . . . . ?
C25 C24 C23 C22 -1.6(15) . . . . ?
C13 C14 C15 C16 -177.4(11) . . . . ?
C19 C14 C15 C16 3.2(16) . . . . ?
C5 N1 C1 C2 0.1(15) . . . . ?
Ru1 N1 C1 C2 -174.6(8) . . . . ?
C12 N3 C11 C10 179.3(9) . . . . ?
C7 N3 C11 C10 -1.4(13) . . . . ?
C24 C23 C22 C21 -0.1(16) . . . . ?
C20 C21 C22 C23 -176.8(10) . . . . ?
C26 C21 C22 C23 -0.4(15) . . . . ?
C30 C31 C32 C33 2.7(14) . . . . ?
Ru1 C31 C32 C33 -53.0(9) . . . . ?
C30 C31 C32 Ru1 55.7(8) . . . . ?
C31 C32 C33 C34 -1.9(15) . . . . ?
Ru1 C32 C33 C34 -54.2(8) . . . . ?
C31 C32 C33 C36 176.8(10) . . . . ?
Ru1 C32 C33 C36 124.5(11) . . . . ?
C31 C32 C33 Ru1 52.2(8) . . . . ?
C35 C34 C33 C32 0.0(15) . . . . ?
Ru1 C34 C33 C32 54.6(9) . . . . ?
C35 C34 C33 C36 -178.7(11) . . . . ?
Ru1 C34 C33 C36 -124.1(11) . . . . ?
C35 C34 C33 Ru1 -54.6(9) . . . . ?
C21 C20 C19 C14 -2.5(16) . . . . ?
C21 C20 C19 C18 -176.6(11) . . . . ?
C15 C14 C19 C20 -176.6(10) . . . . ?
C13 C14 C19 C20 4.0(14) . . . . ?
C15 C14 C19 C18 -2.3(15) . . . . ?
C13 C14 C19 C18 178.3(10) . . . . ?
N2 C6 C7 N3 0.5(9) . . . . ?
C5 C6 C7 N3 -178.5(9) . . . . ?
N2 C6 C7 C8 177.4(11) . . . . ?
C5 C6 C7 C8 -2(2) . . . . ?
C12 N3 C7 C6 -1.1(9) . . . . ?
C11 N3 C7 C6 179.4(8) . . . . ?
C12 N3 C7 C8 -178.7(8) . . . . ?
C11 N3 C7 C8 1.8(13) . . . . ?
N1 C1 C2 C3 -0.9(16) . . . . ?
C32 C31 C30 C35 -1.5(14) . . . . ?
Ru1 C31 C30 C35 53.8(8) . . . . ?
C32 C31 C30 C28 -179.7(10) . . . . ?
Ru1 C31 C30 C28 -124.4(10) . . . . ?
C32 C31 C30 Ru1 -55.3(8) . . . . ?
C34 C35 C30 C31 -0.4(15) . . . . ?
Ru1 C35 C30 C31 -53.8(8) . . . . ?
C34 C35 C30 C28 177.8(10) . . . . ?
Ru1 C35 C30 C28 124.4(10) . . . . ?
C34 C35 C30 Ru1 53.4(9) . . . . ?
C10 C9 C8 C7 1.8(16) . . . . ?
C6 C7 C8 C9 -178.6(11) . . . . ?
N3 C7 C8 C9 -2.0(14) . . . . ?
C31 C30 C28 C27 37.6(17) . . . . ?
C35 C30 C28 C27 -140.6(13) . . . . ?
Ru1 C30 C28 C27 -52.5(19) . . . . ?
C31 C30 C28 C29 -91.7(15) . . . . ?
C35 C30 C28 C29 90.2(15) . . . . ?
Ru1 C30 C28 C29 178.2(11) . . . . ?
C14 C15 C16 C17 -2(2) . . . . ?
N3 C11 C10 C9 1.1(15) . . . . ?
C8 C9 C10 C11 -1.4(17) . . . . ?
C1 C2 C3 C4 0.7(16) . . . . ?
C5 C4 C3 C2 0.3(15) . . . . ?
C15 C16 C17 C18 0(2) . . . . ?
C16 C17 C18 C19 0(2) . . . . ?
C20 C19 C18 C17 174.8(13) . . . . ?
C14 C19 C18 C17 0.5(19) . . . . ?
